data_2224672
loop_
_publ_author_name
'Li, Xiao-Jun'
'Tong, Jun-Feng'
'Gong, Shang-Sheng'
'Wu, Jian-Chao'
'Xu, Li'

_publ_section_title
;
 2,2'-[Octane-1,8-diyldioxybis(nitrilomethylidyne)]diphenol
;
_journal_coeditor_code HG2620
_journal_issue 1
_journal_name_full 'Acta Crystallographica Section E'
_journal_page_first o238
_journal_paper_doi 10.1107/S160053680905466X
_journal_volume 66
_journal_year 2010
_chemical_formula_iupac 'C22 H28 N2 O4'
_chemical_formula_moiety 'C22 H28 N2 O4'
_chemical_formula_sum 'C22 H28 N2 O4'
_chemical_formula_weight 384.46
_chemical_melting_point_gt 348
_chemical_melting_point_lt 349
_chemical_name_systematic
;
2,2'-[Octane-1,8-diyldioxybis(nitrilomethylidyne)]diphenol
;
_space_group_IT_number 14
_symmetry_cell_setting monoclinic
_symmetry_space_group_name_Hall '-P 2yn'
_symmetry_space_group_name_H-M 'P 1 21/n 1'
_atom_sites_solution_hydrogens geom
_atom_sites_solution_primary direct
_atom_sites_solution_secondary difmap
_audit_creation_method SHELXL-97
_cell_angle_alpha 90.00
_cell_angle_beta 92.9090(10)
_cell_angle_gamma 90.00
_cell_formula_units_Z 2
_cell_length_a 10.5003(12)
_cell_length_b 5.3607(8)
_cell_length_c 18.612(2)
_cell_measurement_reflns_used 1194
_cell_measurement_temperature 293(2)
_cell_measurement_theta_max 25.078
_cell_measurement_theta_min 3.734
_cell_volume 1046.3(2)
_computing_cell_refinement 'SAINT (Siemens, 1996)'
_computing_data_collection 'SMART (Siemens, 1996)'
_computing_data_reduction 'SAINT (Siemens, 1996)'
_computing_molecular_graphics 'SHELXTL (Sheldrick, 2008)'
_computing_publication_material 'SHELXTL (Sheldrick, 2008)'
_computing_structure_refinement 'SHELXL97 (Sheldrick, 2008)'
_computing_structure_solution 'SHELXS97 (Sheldrick, 2008)'
_diffrn_ambient_temperature 293(2)
_diffrn_measured_fraction_theta_full 0.997
_diffrn_measured_fraction_theta_max 0.997
_diffrn_measurement_device_type 'Bruker SMART 1000 CCD area-detector'
_diffrn_measurement_method 'phi and omega scans'
_diffrn_radiation_monochromator graphite
_diffrn_radiation_source 'fine-focus sealed tube'
_diffrn_radiation_type MoK\a
_diffrn_radiation_wavelength 0.71073
_diffrn_reflns_av_R_equivalents 0.0466
_diffrn_reflns_av_sigmaI/netI 0.0451
_diffrn_reflns_limit_h_max 12
_diffrn_reflns_limit_h_min -12
_diffrn_reflns_limit_k_max 5
_diffrn_reflns_limit_k_min -6
_diffrn_reflns_limit_l_max 20
_diffrn_reflns_limit_l_min -22
_diffrn_reflns_number 5181
_diffrn_reflns_theta_full 25.01
_diffrn_reflns_theta_max 25.01
_diffrn_reflns_theta_min 2.18
_exptl_absorpt_coefficient_mu 0.084
_exptl_absorpt_correction_T_max 0.9941
_exptl_absorpt_correction_T_min 0.9736
_exptl_absorpt_correction_type multi-scan
_exptl_absorpt_process_details '(SADABS; Sheldrick, 1996)'
_exptl_crystal_colour colorless
_exptl_crystal_density_diffrn 1.220
_exptl_crystal_density_method 'not measured'
_exptl_crystal_description needle-like
_exptl_crystal_F_000 412
_exptl_crystal_size_max 0.32
_exptl_crystal_size_mid 0.16
_exptl_crystal_size_min 0.07
_refine_diff_density_max 0.122
_refine_diff_density_min -0.126
_refine_ls_extinction_method none
_refine_ls_goodness_of_fit_ref 1.022
_refine_ls_hydrogen_treatment constr
_refine_ls_matrix_type full
_refine_ls_number_parameters 127
_refine_ls_number_reflns 1849
_refine_ls_number_restraints 0
_refine_ls_restrained_S_all 1.022
_refine_ls_R_factor_all 0.0857
_refine_ls_R_factor_gt 0.0439
_refine_ls_shift/su_max 0.000
_refine_ls_shift/su_mean 0.000
_refine_ls_structure_factor_coef Fsqd
_refine_ls_weighting_details 'calc w=1/[\s^2^(Fo^2^)+(0.0455P)^2^] where P=(Fo^2^+2Fc^2^)/3'
_refine_ls_weighting_scheme calc
_refine_ls_wR_factor_gt 0.0947
_refine_ls_wR_factor_ref 0.1096
_reflns_number_gt 1109
_reflns_number_total 1849
_reflns_threshold_expression I>2sigma(I)
_cod_data_source_file hg2620.cif
_cod_data_source_block I
_cod_depositor_comments
;
The following automatic conversions were performed:
'_symmetry_cell_setting' value 'Monoclinic' changed to 'monoclinic'
according to '/home/saulius/struct/CIF-dictionaries/cif_core.dic'
dictionary named 'cif_core.dic' version 2.4.1 from 2010-06-29.

Automatic conversion script
Id: cif_fix_enum 1527 2010-12-29 10:47:43Z saulius 

The following automatic conversions were performed:

'_symmetry_cell_setting' value 'Monoclinic' changed to 'monoclinic'
according to /home/saulius/struct/CIF-dictionaries/cif_core.dic
dictionary named 'cif_core.dic' version 2.4.1 from 2010-06-29.

Automatic conversion script
Id: cif_fix_values 1715 2011-07-08 13:25:40Z adriana 
;
_cod_original_sg_symbol_H-M 'P 21/n'
_cod_database_code 2224672
_cod_database_fobs_code 2224672

loop_
_symmetry_equiv_pos_as_xyz
'x, y, z'
'-x+1/2, y+1/2, -z+1/2'
'-x, -y, -z'
'x-1/2, -y-1/2, z-1/2'

loop_
_atom_site_type_symbol
_atom_site_label
_atom_site_fract_x
_atom_site_fract_y
_atom_site_fract_z
_atom_site_U_iso_or_equiv
_atom_site_adp_type
_atom_site_calc_flag
_atom_site_refinement_flags
_atom_site_occupancy
_atom_site_disorder_assembly
_atom_site_disorder_group
N N1 0.62173(12) 0.3737(3) 0.63398(8) 0.0525(4) Uani d . 1 . .
O O1 0.72297(10) 0.2054(2) 0.64425(6) 0.0594(4) Uani d . 1 . .
O O2 0.42211(13) 0.5954(3) 0.57083(7) 0.0901(5) Uani d . 1 . .
H H2 0.4800 0.4929 0.5744 0.135 Uiso calc R 1 . .
C C1 0.73413(16) 0.0613(4) 0.58033(9) 0.0550(5) Uani d . 1 . .
H H1A 0.7458 0.1706 0.5396 0.066 Uiso calc R 1 . .
H H1B 0.6573 -0.0359 0.5706 0.066 Uiso calc R 1 . .
C C2 0.84680(16) -0.1083(3) 0.59128(9) 0.0531(5) Uani d . 1 . .
H H2A 0.8319 -0.2220 0.6305 0.064 Uiso calc R 1 . .
H H2B 0.9216 -0.0095 0.6048 0.064 Uiso calc R 1 . .
C C3 0.87221(16) -0.2569(3) 0.52490(9) 0.0544(5) Uani d . 1 . .
H H3A 0.8860 -0.1424 0.4857 0.065 Uiso calc R 1 . .
H H3B 0.7972 -0.3554 0.5116 0.065 Uiso calc R 1 . .
C C4 0.98565(16) -0.4291(3) 0.53369(8) 0.0533(5) Uani d . 1 . .
H H4A 0.9704 -0.5478 0.5716 0.064 Uiso calc R 1 . .
H H4B 1.0600 -0.3315 0.5488 0.064 Uiso calc R 1 . .
C C5 0.60867(15) 0.5122(3) 0.68811(9) 0.0500(5) Uani d . 1 . .
H H5 0.6636 0.4919 0.7285 0.060 Uiso calc R 1 . .
C C6 0.51094(14) 0.7007(3) 0.68884(9) 0.0467(5) Uani d . 1 . .
C C7 0.42313(17) 0.7368(4) 0.63135(10) 0.0604(5) Uani d . 1 . .
C C8 0.33222(18) 0.9214(4) 0.63483(12) 0.0762(6) Uani d . 1 . .
H H8 0.2727 0.9431 0.5966 0.091 Uiso calc R 1 . .
C C9 0.32837(18) 1.0723(4) 0.69355(12) 0.0719(6) Uani d . 1 . .
H H9 0.2671 1.1972 0.6948 0.086 Uiso calc R 1 . .
C C10 0.41430(17) 1.0414(4) 0.75083(11) 0.0636(6) Uani d . 1 . .
H H10 0.4116 1.1438 0.7911 0.076 Uiso calc R 1 . .
C C11 0.50416(16) 0.8572(3) 0.74777(10) 0.0561(5) Uani d . 1 . .
H H11 0.5626 0.8365 0.7865 0.067 Uiso calc R 1 . .

loop_
_atom_site_aniso_label
_atom_site_aniso_U_11
_atom_site_aniso_U_22
_atom_site_aniso_U_33
_atom_site_aniso_U_12
_atom_site_aniso_U_13
_atom_site_aniso_U_23
N1 0.0484(8) 0.0534(10) 0.0557(10) 0.0098(8) 0.0005(7) -0.0013(8)
O1 0.0566(7) 0.0647(9) 0.0562(8) 0.0184(7) -0.0025(6) -0.0073(7)
O2 0.0960(10) 0.1020(12) 0.0687(10) 0.0358(10) -0.0303(8) -0.0248(9)
C1 0.0586(11) 0.0525(12) 0.0542(12) 0.0051(10) 0.0037(9) -0.0047(9)
C2 0.0550(10) 0.0472(11) 0.0574(12) 0.0033(10) 0.0049(8) -0.0006(9)
C3 0.0582(11) 0.0475(12) 0.0574(11) 0.0047(10) 0.0018(9) -0.0020(10)
C4 0.0598(10) 0.0450(11) 0.0549(11) 0.0050(9) 0.0018(9) 0.0017(9)
C5 0.0478(10) 0.0566(12) 0.0454(11) 0.0038(9) 0.0012(8) 0.0004(10)
C6 0.0447(10) 0.0476(11) 0.0477(11) 0.0005(9) 0.0027(8) 0.0030(9)
C7 0.0610(11) 0.0635(14) 0.0560(12) 0.0096(11) -0.0055(9) -0.0046(11)
C8 0.0681(13) 0.0830(17) 0.0756(15) 0.0231(13) -0.0155(11) -0.0012(13)
C9 0.0627(12) 0.0621(14) 0.0912(17) 0.0176(11) 0.0062(12) 0.0015(13)
C10 0.0648(12) 0.0577(14) 0.0693(14) 0.0042(11) 0.0129(10) -0.0093(11)
C11 0.0538(10) 0.0603(13) 0.0542(12) 0.0001(10) 0.0026(9) -0.0028(10)

loop_
_atom_type_symbol
_atom_type_description
_atom_type_scat_dispersion_real
_atom_type_scat_dispersion_imag
_atom_type_scat_source
C C 0.0033 0.0016 'International Tables Vol C Tables 4.2.6.8 and 6.1.1.4'
H H 0.0000 0.0000 'International Tables Vol C Tables 4.2.6.8 and 6.1.1.4'
O O 0.0106 0.0060 'International Tables Vol C Tables 4.2.6.8 and 6.1.1.4'
N N 0.0061 0.0033 'International Tables Vol C Tables 4.2.6.8 and 6.1.1.4'

loop_
_geom_angle_atom_site_label_1
_geom_angle_atom_site_label_2
_geom_angle_atom_site_label_3
_geom_angle_site_symmetry_1
_geom_angle_site_symmetry_3
_geom_angle
_geom_angle_publ_flag
C5 N1 O1 . . 112.46(14) ?
N1 O1 C1 . . 109.18(12) ?
C7 O2 H2 . . 109.5 ?
O1 C1 C2 . . 108.22(14) ?
O1 C1 H1A . . 110.1 ?
C2 C1 H1A . . 110.1 ?
O1 C1 H1B . . 110.1 ?
C2 C1 H1B . . 110.1 ?
H1A C1 H1B . . 108.4 ?
C1 C2 C3 . . 112.42(15) ?
C1 C2 H2A . . 109.1 ?
C3 C2 H2A . . 109.1 ?
C1 C2 H2B . . 109.1 ?
C3 C2 H2B . . 109.1 ?
H2A C2 H2B . . 107.9 ?
C2 C3 C4 . . 113.99(14) ?
C2 C3 H3A . . 108.8 ?
C4 C3 H3A . . 108.8 ?
C2 C3 H3B . . 108.8 ?
C4 C3 H3B . . 108.8 ?
H3A C3 H3B . . 107.7 ?
C3 C4 C4 . 3_746 114.06(17) ?
C3 C4 H4A . . 108.7 ?
C4 C4 H4A 3_746 . 108.7 ?
C3 C4 H4B . . 108.7 ?
C4 C4 H4B 3_746 . 108.7 ?
H4A C4 H4B . . 107.6 ?
N1 C5 C6 . . 121.70(15) ?
N1 C5 H5 . . 119.1 ?
C6 C5 H5 . . 119.1 ?
C11 C6 C7 . . 117.79(16) ?
C11 C6 C5 . . 119.83(15) ?
C7 C6 C5 . . 122.37(16) ?
O2 C7 C8 . . 117.61(17) ?
O2 C7 C6 . . 122.55(17) ?
C8 C7 C6 . . 119.84(18) ?
C9 C8 C7 . . 120.86(18) ?
C9 C8 H8 . . 119.6 ?
C7 C8 H8 . . 119.6 ?
C8 C9 C10 . . 120.44(19) ?
C8 C9 H9 . . 119.8 ?
C10 C9 H9 . . 119.8 ?
C11 C10 C9 . . 118.86(19) ?
C11 C10 H10 . . 120.6 ?
C9 C10 H10 . . 120.6 ?
C10 C11 C6 . . 122.20(17) ?
C10 C11 H11 . . 118.9 ?
C6 C11 H11 . . 118.9 ?

loop_
_geom_bond_atom_site_label_1
_geom_bond_atom_site_label_2
_geom_bond_site_symmetry_2
_geom_bond_distance
_geom_bond_publ_flag
N1 C5 . 1.265(2) ?
N1 O1 . 1.3997(16) ?
O1 C1 . 1.4281(19) ?
O2 C7 . 1.357(2) ?
O2 H2 . 0.8200 ?
C1 C2 . 1.498(2) ?
C1 H1A . 0.9700 ?
C1 H1B . 0.9700 ?
C2 C3 . 1.505(2) ?
C2 H2A . 0.9700 ?
C2 H2B . 0.9700 ?
C3 C4 . 1.509(2) ?
C3 H3A . 0.9700 ?
C3 H3B . 0.9700 ?
C4 C4 3_746 1.510(3) ?
C4 H4A . 0.9700 ?
C4 H4B . 0.9700 ?
C5 C6 . 1.441(2) ?
C5 H5 . 0.9300 ?
C6 C11 . 1.386(2) ?
C6 C7 . 1.390(2) ?
C7 C8 . 1.379(3) ?
C8 C9 . 1.362(3) ?
C8 H8 . 0.9300 ?
C9 C10 . 1.371(2) ?
C9 H9 . 0.9300 ?
C10 C11 . 1.369(2) ?
C10 H10 . 0.9300 ?
C11 H11 . 0.9300 ?

loop_
_geom_hbond_atom_site_label_D
_geom_hbond_atom_site_label_H
_geom_hbond_atom_site_label_A
_geom_hbond_site_symmetry_A
_geom_hbond_distance_DH
_geom_hbond_distance_HA
_geom_hbond_distance_DA
_geom_hbond_angle_DHA
_geom_hbond_publ_flag
C11 H11 O1 2_656 0.93 2.63 3.511(2) 157.8 y
O2 H2 N1 1 0.820 1.920 2.634(3) 145.02 y
C9 H9 Cg1 . 0.930 3.128 3.844(2) 135.19 y

loop_
_geom_torsion_atom_site_label_1
_geom_torsion_atom_site_label_2
_geom_torsion_atom_site_label_3
_geom_torsion_atom_site_label_4
_geom_torsion_site_symmetry_1
_geom_torsion_site_symmetry_2
_geom_torsion_site_symmetry_3
_geom_torsion_site_symmetry_4
_geom_torsion
_geom_torsion_publ_flag
C5 N1 O1 C1 . . . . -178.24(15) ?
N1 O1 C1 C2 . . . . 177.28(13) ?
O1 C1 C2 C3 . . . . -176.21(14) ?
C1 C2 C3 C4 . . . . 179.63(15) ?
C2 C3 C4 C4 . . . 3_746 -177.76(19) ?
O1 N1 C5 C6 . . . . 179.40(14) ?
N1 C5 C6 C11 . . . . -176.61(17) ?
N1 C5 C6 C7 . . . . 1.9(3) ?
C11 C6 C7 O2 . . . . 179.42(17) ?
C5 C6 C7 O2 . . . . 0.8(3) ?
C11 C6 C7 C8 . . . . -0.9(3) ?
C5 C6 C7 C8 . . . . -179.52(17) ?
O2 C7 C8 C9 . . . . -179.25(19) ?
C6 C7 C8 C9 . . . . 1.1(3) ?
C7 C8 C9 C10 . . . . -0.8(3) ?
C8 C9 C10 C11 . . . . 0.3(3) ?
C9 C10 C11 C6 . . . . -0.2(3) ?
C7 C6 C11 C10 . . . . 0.5(3) ?
C5 C6 C11 C10 . . . . 179.12(16) ?
